data_1508177
loop_
_publ_author_name
'Moerdyk, Jonathan P.'
'Bielawski, Christopher W.'

_publ_section_title
;
 Diamidocarbenes as versatile and reversible [2 + 1] cycloaddition
 reagents.
;
_journal_issue 4
_journal_name_full 'Nature chemistry'
_journal_page_first 275
_journal_page_last 280
_journal_paper_doi 10.1038/nchem.1267
_journal_volume 4
_journal_year 2012
_chemical_formula_moiety cis-4,8-Mes2-6,6-Me2-5,7-dioxo-4,8-diazaspiro[2.5]octane-1,2-dicarbonitrile
_chemical_formula_sum 'C28 H30 N4 O2'
_chemical_formula_weight 454.56
_chemical_name_common 6MesDACMaleonitrile
_chemical_name_systematic
; 
 ? 
;
_space_group_IT_number 14
_symmetry_cell_setting monoclinic
_symmetry_space_group_name_Hall '-P 2yn'
_symmetry_space_group_name_H-M 'P 1 21/n 1'
_atom_sites_solution_hydrogens geom
_atom_sites_solution_primary direct
_atom_sites_solution_secondary difmap
_audit_creation_method SHELXL-97
_cell_angle_alpha 90.00
_cell_angle_beta 101.1470(10)
_cell_angle_gamma 90.00
_cell_formula_units_Z 4
_cell_length_a 15.3430(2)
_cell_length_b 10.7550(2)
_cell_length_c 15.6115(3)
_cell_measurement_temperature 120(2)
_cell_volume 2527.52(8)
_computing_cell_refinement 'CrystalClear (Rigaku Inc., 2008)'
_computing_data_collection 'CrystalClear (Rigaku Inc., 2008)'
_computing_data_reduction 'CrystalClear (Rigaku Inc., 2008)'
_computing_structure_refinement 'SHELXL-97 (Sheldrick, 1997)'
_computing_structure_solution 'SHELXS-97 (Sheldrick, 1990)'
_diffrn_ambient_temperature 120(2)
_diffrn_measured_fraction_theta_full 0.982
_diffrn_measured_fraction_theta_max 0.982
_diffrn_measurement_device_type 'CCD area detector'
_diffrn_measurement_method 'phi and omega scans'
_diffrn_radiation_monochromator graphite
_diffrn_radiation_source 'fine-focus sealed tube'
_diffrn_radiation_type MoK\a
_diffrn_radiation_wavelength 0.71073
_diffrn_reflns_av_R_equivalents 0.0291
_diffrn_reflns_av_sigmaI/netI 0.0465
_diffrn_reflns_limit_h_max 19
_diffrn_reflns_limit_h_min -19
_diffrn_reflns_limit_k_max 12
_diffrn_reflns_limit_k_min -13
_diffrn_reflns_limit_l_max 20
_diffrn_reflns_limit_l_min -20
_diffrn_reflns_number 9766
_diffrn_reflns_theta_full 27.48
_diffrn_reflns_theta_max 27.48
_diffrn_reflns_theta_min 3.27
_exptl_absorpt_coefficient_mu 0.077
_exptl_absorpt_correction_type none
_exptl_absorpt_process_details none
_exptl_crystal_colour colorless
_exptl_crystal_density_diffrn 1.195
_exptl_crystal_density_method 'not measured'
_exptl_crystal_description blocks
_exptl_crystal_F_000 968
_exptl_crystal_size_max 0.26
_exptl_crystal_size_mid 0.24
_exptl_crystal_size_min 0.19
_refine_diff_density_max 0.213
_refine_diff_density_min -0.201
_refine_diff_density_rms 0.047
_refine_ls_extinction_method none
_refine_ls_goodness_of_fit_ref 1.006
_refine_ls_hydrogen_treatment constr
_refine_ls_matrix_type full
_refine_ls_number_parameters 315
_refine_ls_number_reflns 5687
_refine_ls_number_restraints 0
_refine_ls_restrained_S_all 1.006
_refine_ls_R_factor_all 0.0982
_refine_ls_R_factor_gt 0.0561
_refine_ls_shift/su_max 0.002
_refine_ls_shift/su_mean 0.000
_refine_ls_structure_factor_coef Fsqd
_refine_ls_weighting_details 'calc w=1/[\s^2^(Fo^2^)+(0.0502P)^2^+1.9082P] where P=(Fo^2^+2Fc^2^)/3'
_refine_ls_weighting_scheme calc
_refine_ls_wR_factor_gt 0.1159
_refine_ls_wR_factor_ref 0.1402
_reflns_number_gt 3884
_reflns_number_total 5687
_reflns_threshold_expression >2sigma(I)
_cod_data_source_file nchem.1267-s5.cif
_cod_data_source_block DACMaleonitrile/2m
_cod_depositor_comments
;
The following automatic conversions were performed:

'_symmetry_cell_setting' value 'Monoclinic' changed to 'monoclinic'
according to /home/saulius/struct/CIF-dictionaries/cif_core.dic
dictionary named 'cif_core.dic' version 2.4.1 from 2010-06-29.

Automatic conversion script
Id: cif_fix_values 1891 2012-01-12 08:04:46Z andrius 
;
_cod_original_sg_symbol_H-M P21/n
_cod_database_code 1508177

loop_
_symmetry_equiv_pos_as_xyz
'x, y, z'
'-x+1/2, y+1/2, -z+1/2'
'-x, -y, -z'
'x-1/2, -y-1/2, z-1/2'

loop_
_atom_site_label
_atom_site_type_symbol
_atom_site_fract_x
_atom_site_fract_y
_atom_site_fract_z
_atom_site_U_iso_or_equiv
_atom_site_adp_type
_atom_site_occupancy
_atom_site_symmetry_multiplicity
_atom_site_calc_flag
_atom_site_refinement_flags
O1 O -0.00839(9) -0.31203(13) 0.53078(9) 0.0353(3) Uani 1 1 d .
N1 N -0.07951(10) -0.22592(14) 0.63030(9) 0.0258(3) Uani 1 1 d .
C1 C -0.11046(12) -0.23506(17) 0.71258(11) 0.0258(4) Uani 1 1 d .
N2 N -0.05272(10) -0.30630(14) 0.77791(9) 0.0271(4) Uani 1 1 d .
O2 O 0.05824(10) -0.44582(13) 0.81333(9) 0.0381(4) Uani 1 1 d .
C2 C 0.00431(13) -0.39564(18) 0.75649(12) 0.0285(4) Uani 1 1 d .
N3 N -0.31009(12) -0.32969(17) 0.80259(12) 0.0408(4) Uani 1 1 d .
C3 C -0.00540(13) -0.43023(18) 0.66130(12) 0.0299(4) Uani 1 1 d .
N4 N -0.17795(12) -0.02946(17) 0.88328(12) 0.0402(4) Uani 1 1 d .
C4 C -0.02981(12) -0.31880(18) 0.60191(12) 0.0278(4) Uani 1 1 d .
C5 C 0.08069(15) -0.4889(2) 0.64480(14) 0.0422(5) Uani 1 1 d .
H5A H 0.1280 -0.4293 0.6574 0.063 Uiso 1 1 calc R
H5B H 0.0730 -0.5141 0.5848 0.063 Uiso 1 1 calc R
H5C H 0.0951 -0.5602 0.6819 0.063 Uiso 1 1 calc R
C6 C -0.08205(16) -0.52630(19) 0.63965(14) 0.0387(5) Uani 1 1 d .
H6A H -0.1365 -0.4888 0.6481 0.058 Uiso 1 1 calc R
H6B H -0.0689 -0.5971 0.6774 0.058 Uiso 1 1 calc R
H6C H -0.0881 -0.5524 0.5800 0.058 Uiso 1 1 calc R
C7 C -0.11707(12) -0.13227(18) 0.56606(12) 0.0278(4) Uani 1 1 d .
C8 C -0.08077(13) -0.01268(19) 0.57167(12) 0.0299(4) Uani 1 1 d .
C9 C -0.11950(14) 0.0753(2) 0.51055(13) 0.0359(5) Uani 1 1 d .
H9A H -0.0967 0.1557 0.5143 0.043 Uiso 1 1 calc R
C10 C -0.19069(14) 0.0472(2) 0.44443(14) 0.0399(5) Uani 1 1 d .
C11 C -0.22320(14) -0.0731(2) 0.43893(14) 0.0390(5) Uani 1 1 d .
H11A H -0.2705 -0.0930 0.3942 0.047 Uiso 1 1 calc R
C12 C -0.18755(13) -0.1656(2) 0.49809(12) 0.0320(5) Uani 1 1 d .
C13 C -0.22417(15) -0.2953(2) 0.48402(14) 0.0408(5) Uani 1 1 d .
H13A H -0.2878 -0.2925 0.4749 0.061 Uiso 1 1 calc R
H13B H -0.2017 -0.3452 0.5345 0.061 Uiso 1 1 calc R
H13C H -0.2064 -0.3310 0.4337 0.061 Uiso 1 1 calc R
C14 C -0.22942(17) 0.1448(3) 0.37810(18) 0.0592(7) Uani 1 1 d .
H14A H -0.2820 0.1126 0.3413 0.089 Uiso 1 1 calc R
H14B H -0.1866 0.1660 0.3431 0.089 Uiso 1 1 calc R
H14C H -0.2442 0.2176 0.4078 0.089 Uiso 1 1 calc R
C15 C -0.00288(14) 0.0242(2) 0.64087(13) 0.0356(5) Uani 1 1 d .
H15A H 0.0320 0.0851 0.6177 0.053 Uiso 1 1 calc R
H15B H 0.0330 -0.0477 0.6593 0.053 Uiso 1 1 calc R
H15C H -0.0238 0.0587 0.6899 0.053 Uiso 1 1 calc R
C16 C -0.04855(13) -0.28765(18) 0.87092(12) 0.0274(4) Uani 1 1 d .
C17 C 0.00501(13) -0.19089(17) 0.91275(12) 0.0291(4) Uani 1 1 d .
C18 C 0.01073(13) -0.17665(18) 1.00219(13) 0.0314(4) Uani 1 1 d .
H18A H 0.0448 -0.1120 1.0308 0.038 Uiso 1 1 calc R
C19 C -0.03284(14) -0.25603(18) 1.05009(12) 0.0317(4) Uani 1 1 d .
C20 C -0.08041(13) -0.35510(18) 1.00701(12) 0.0312(4) Uani 1 1 d .
H20A H -0.1077 -0.4109 1.0390 0.037 Uiso 1 1 calc R
C21 C -0.08858(13) -0.37366(17) 0.91747(12) 0.0281(4) Uani 1 1 d .
C22 C -0.13406(14) -0.49014(18) 0.87810(13) 0.0334(5) Uani 1 1 d .
H22A H -0.1490 -0.4814 0.8158 0.050 Uiso 1 1 calc R
H22B H -0.1872 -0.5034 0.9007 0.050 Uiso 1 1 calc R
H22C H -0.0949 -0.5598 0.8927 0.050 Uiso 1 1 calc R
C23 C -0.02707(17) -0.2378(2) 1.14701(13) 0.0421(5) Uani 1 1 d .
H23A H -0.0321 -0.3168 1.1742 0.063 Uiso 1 1 calc R
H23B H -0.0744 -0.1844 1.1565 0.063 Uiso 1 1 calc R
H23C H 0.0290 -0.2005 1.1719 0.063 Uiso 1 1 calc R
C24 C 0.05521(14) -0.10567(19) 0.86373(13) 0.0355(5) Uani 1 1 d .
H24A H 0.0949 -0.0550 0.9044 0.053 Uiso 1 1 calc R
H24B H 0.0141 -0.0534 0.8257 0.053 Uiso 1 1 calc R
H24C H 0.0887 -0.1541 0.8298 0.053 Uiso 1 1 calc R
C25 C -0.16466(13) -0.07509(18) 0.82061(13) 0.0304(4) Uani 1 1 d .
C26 C -0.15850(12) -0.11962(18) 0.73488(12) 0.0269(4) Uani 1 1 d .
H26A H -0.1617 -0.0533 0.6914 0.032 Uiso 1 1 calc R
C27 C -0.21374(13) -0.23478(18) 0.70097(12) 0.0288(4) Uani 1 1 d .
H27A H -0.2453 -0.2284 0.6402 0.035 Uiso 1 1 calc R
C28 C -0.26440(13) -0.29121(18) 0.75887(13) 0.0310(4) Uani 1 1 d .

loop_
_atom_site_aniso_label
_atom_site_aniso_U_11
_atom_site_aniso_U_22
_atom_site_aniso_U_33
_atom_site_aniso_U_23
_atom_site_aniso_U_13
_atom_site_aniso_U_12
O1 0.0432(8) 0.0351(8) 0.0309(7) -0.0012(6) 0.0154(6) 0.0006(7)
N1 0.0272(8) 0.0266(8) 0.0236(8) 0.0016(6) 0.0047(6) 0.0023(7)
C1 0.0290(10) 0.0256(9) 0.0226(9) -0.0007(7) 0.0044(7) -0.0003(8)
N2 0.0318(9) 0.0266(8) 0.0226(8) -0.0009(6) 0.0045(6) 0.0032(7)
O2 0.0429(8) 0.0360(8) 0.0332(8) 0.0006(6) 0.0021(7) 0.0115(7)
C2 0.0310(10) 0.0256(10) 0.0286(10) 0.0006(8) 0.0047(8) 0.0007(8)
N3 0.0413(10) 0.0379(10) 0.0461(11) -0.0002(8) 0.0156(9) -0.0041(8)
C3 0.0346(11) 0.0260(10) 0.0293(10) -0.0013(8) 0.0065(8) 0.0022(8)
N4 0.0394(10) 0.0430(11) 0.0383(10) -0.0077(9) 0.0077(8) 0.0036(8)
C4 0.0274(10) 0.0278(10) 0.0285(10) -0.0031(8) 0.0059(8) -0.0025(8)
C5 0.0463(13) 0.0426(13) 0.0388(12) -0.0027(10) 0.0109(10) 0.0127(11)
C6 0.0522(13) 0.0285(11) 0.0347(11) -0.0035(9) 0.0069(10) -0.0060(10)
C7 0.0285(10) 0.0318(10) 0.0242(9) 0.0024(8) 0.0077(8) 0.0034(8)
C8 0.0297(10) 0.0322(10) 0.0302(10) 0.0005(8) 0.0120(8) 0.0013(8)
C9 0.0406(12) 0.0328(11) 0.0387(11) 0.0068(9) 0.0182(10) 0.0013(9)
C10 0.0379(12) 0.0472(13) 0.0376(12) 0.0139(10) 0.0145(10) 0.0095(10)
C11 0.0329(11) 0.0515(14) 0.0315(11) 0.0086(10) 0.0038(9) 0.0030(10)
C12 0.0296(10) 0.0396(11) 0.0283(10) 0.0028(9) 0.0089(8) 0.0014(9)
C13 0.0382(12) 0.0470(13) 0.0344(11) -0.0027(10) 0.0001(9) -0.0070(10)
C14 0.0502(15) 0.0651(17) 0.0626(16) 0.0349(14) 0.0114(13) 0.0103(13)
C15 0.0380(12) 0.0348(11) 0.0358(11) -0.0025(9) 0.0116(9) -0.0034(9)
C16 0.0330(10) 0.0268(10) 0.0215(9) -0.0006(8) 0.0032(8) 0.0036(8)
C17 0.0296(10) 0.0255(9) 0.0305(10) 0.0010(8) 0.0012(8) 0.0027(8)
C18 0.0363(11) 0.0255(10) 0.0293(10) -0.0047(8) -0.0014(8) 0.0002(8)
C19 0.0403(11) 0.0281(10) 0.0247(10) -0.0010(8) 0.0014(8) 0.0056(9)
C20 0.0365(11) 0.0286(10) 0.0278(10) 0.0027(8) 0.0043(8) 0.0023(9)
C21 0.0313(10) 0.0256(10) 0.0260(10) 0.0010(8) 0.0017(8) 0.0015(8)
C22 0.0419(12) 0.0258(10) 0.0309(10) -0.0003(8) 0.0030(9) -0.0024(9)
C23 0.0592(14) 0.0368(12) 0.0282(11) -0.0021(9) 0.0031(10) 0.0012(11)
C24 0.0350(11) 0.0322(11) 0.0376(11) 0.0026(9) 0.0030(9) -0.0036(9)
C25 0.0284(10) 0.0293(10) 0.0332(11) 0.0003(9) 0.0047(8) 0.0013(8)
C26 0.0254(9) 0.0276(10) 0.0281(10) -0.0010(8) 0.0060(8) -0.0010(8)
C27 0.0298(10) 0.0302(10) 0.0263(10) -0.0024(8) 0.0056(8) -0.0010(8)
C28 0.0301(10) 0.0284(10) 0.0335(11) -0.0022(8) 0.0037(9) -0.0006(8)

loop_
_atom_type_symbol
_atom_type_description
_atom_type_scat_dispersion_real
_atom_type_scat_dispersion_imag
_atom_type_scat_source
C C 0.0033 0.0016 'International Tables Vol C Tables 4.2.6.8 and 6.1.1.4'
H H 0.0000 0.0000 'International Tables Vol C Tables 4.2.6.8 and 6.1.1.4'
N N 0.0061 0.0033 'International Tables Vol C Tables 4.2.6.8 and 6.1.1.4'
O O 0.0106 0.0060 'International Tables Vol C Tables 4.2.6.8 and 6.1.1.4'

loop_
_geom_angle_atom_site_label_1
_geom_angle_atom_site_label_2
_geom_angle_atom_site_label_3
_geom_angle
C4 N1 C1 121.92(15)
C4 N1 C7 116.62(15)
C1 N1 C7 120.00(14)
N2 C1 N1 113.63(15)
N2 C1 C26 122.25(15)
N1 C1 C26 113.74(15)
N2 C1 C27 123.84(15)
N1 C1 C27 113.23(15)
C26 C1 C27 59.85(12)
C2 N2 C1 122.08(15)
C2 N2 C16 115.41(15)
C1 N2 C16 122.50(15)
O2 C2 N2 120.31(17)
O2 C2 C3 122.14(17)
N2 C2 C3 117.52(16)
C2 C3 C4 111.86(16)
C2 C3 C5 110.06(17)
C4 C3 C5 110.01(16)
C2 C3 C6 107.73(16)
C4 C3 C6 107.79(16)
C5 C3 C6 109.33(17)
O1 C4 N1 120.79(17)
O1 C4 C3 121.70(17)
N1 C4 C3 117.50(16)
C3 C5 H5A 109.5
C3 C5 H5B 109.5
H5A C5 H5B 109.5
C3 C5 H5C 109.5
H5A C5 H5C 109.5
H5B C5 H5C 109.5
C3 C6 H6A 109.5
C3 C6 H6B 109.5
H6A C6 H6B 109.5
C3 C6 H6C 109.5
H6A C6 H6C 109.5
H6B C6 H6C 109.5
C8 C7 C12 121.36(18)
C8 C7 N1 119.51(17)
C12 C7 N1 119.11(17)
C9 C8 C7 118.05(19)
C9 C8 C15 119.24(19)
C7 C8 C15 122.71(18)
C10 C9 C8 122.2(2)
C10 C9 H9A 118.9
C8 C9 H9A 118.9
C9 C10 C11 118.29(19)
C9 C10 C14 120.5(2)
C11 C10 C14 121.1(2)
C10 C11 C12 122.4(2)
C10 C11 H11A 118.8
C12 C11 H11A 118.8
C11 C12 C7 117.61(19)
C11 C12 C13 118.50(19)
C7 C12 C13 123.86(18)
C12 C13 H13A 109.5
C12 C13 H13B 109.5
H13A C13 H13B 109.5
C12 C13 H13C 109.5
H13A C13 H13C 109.5
H13B C13 H13C 109.5
C10 C14 H14A 109.5
C10 C14 H14B 109.5
H14A C14 H14B 109.5
C10 C14 H14C 109.5
H14A C14 H14C 109.5
H14B C14 H14C 109.5
C8 C15 H15A 109.5
C8 C15 H15B 109.5
H15A C15 H15B 109.5
C8 C15 H15C 109.5
H15A C15 H15C 109.5
H15B C15 H15C 109.5
C21 C16 C17 121.82(17)
C21 C16 N2 119.42(16)
C17 C16 N2 118.33(17)
C18 C17 C16 117.75(18)
C18 C17 C24 120.42(18)
C16 C17 C24 121.83(17)
C19 C18 C17 121.98(18)
C19 C18 H18A 119.0
C17 C18 H18A 119.0
C18 C19 C20 118.25(17)
C18 C19 C23 121.21(18)
C20 C19 C23 120.52(18)
C19 C20 C21 122.16(18)
C19 C20 H20A 118.9
C21 C20 H20A 118.9
C16 C21 C20 117.76(17)
C16 C21 C22 123.83(17)
C20 C21 C22 118.25(17)
C21 C22 H22A 109.5
C21 C22 H22B 109.5
H22A C22 H22B 109.5
C21 C22 H22C 109.5
H22A C22 H22C 109.5
H22B C22 H22C 109.5
C19 C23 H23A 109.5
C19 C23 H23B 109.5
H23A C23 H23B 109.5
C19 C23 H23C 109.5
H23A C23 H23C 109.5
H23B C23 H23C 109.5
C17 C24 H24A 109.5
C17 C24 H24B 109.5
H24A C24 H24B 109.5
C17 C24 H24C 109.5
H24A C24 H24C 109.5
H24B C24 H24C 109.5
N4 C25 C26 171.1(2)
C25 C26 C1 127.32(17)
C25 C26 C27 117.20(16)
C1 C26 C27 61.42(12)
C25 C26 H26A 113.5
C1 C26 H26A 113.5
C27 C26 H26A 113.5
C28 C27 C26 116.98(16)
C28 C27 C1 125.98(17)
C26 C27 C1 58.73(12)
C28 C27 H27A 114.4
C26 C27 H27A 114.4
C1 C27 H27A 114.4
N3 C28 C27 174.6(2)

loop_
_geom_bond_atom_site_label_1
_geom_bond_atom_site_label_2
_geom_bond_distance
O1 C4 1.219(2)
N1 C4 1.381(2)
N1 C1 1.456(2)
N1 C7 1.459(2)
C1 N2 1.436(2)
C1 C26 1.518(3)
C1 C27 1.560(3)
N2 C2 1.383(2)
N2 C16 1.455(2)
O2 C2 1.216(2)
C2 C3 1.511(3)
N3 C28 1.146(2)
C3 C4 1.517(3)
C3 C5 1.530(3)
C3 C6 1.553(3)
N4 C25 1.147(2)
C5 H5A 0.9600
C5 H5B 0.9600
C5 H5C 0.9600
C6 H6A 0.9600
C6 H6B 0.9600
C6 H6C 0.9600
C7 C8 1.398(3)
C7 C12 1.407(3)
C8 C9 1.393(3)
C8 C15 1.501(3)
C9 C10 1.384(3)
C9 H9A 0.9300
C10 C11 1.383(3)
C10 C14 1.513(3)
C11 C12 1.395(3)
C11 H11A 0.9300
C12 C13 1.504(3)
C13 H13A 0.9600
C13 H13B 0.9600
C13 H13C 0.9600
C14 H14A 0.9600
C14 H14B 0.9600
C14 H14C 0.9600
C15 H15A 0.9600
C15 H15B 0.9600
C15 H15C 0.9600
C16 C21 1.391(3)
C16 C17 1.406(3)
C17 C18 1.390(3)
C17 C24 1.499(3)
C18 C19 1.389(3)
C18 H18A 0.9300
C19 C20 1.389(3)
C19 C23 1.511(3)
C20 C21 1.394(3)
C20 H20A 0.9300
C21 C22 1.506(3)
C22 H22A 0.9600
C22 H22B 0.9600
C22 H22C 0.9600
C23 H23A 0.9600
C23 H23B 0.9600
C23 H23C 0.9600
C24 H24A 0.9600
C24 H24B 0.9600
C24 H24C 0.9600
C25 C26 1.442(3)
C26 C27 1.536(3)
C26 H26A 0.9800
C27 C28 1.436(3)
C27 H27A 0.9800
